data_7003142
loop_
_publ_author_name
'Elschenbroich, Christoph'
'Six, J\"org'
'Harms, Klaus'

_publ_section_title
;
 Homoleptic coordination of arsenine C5H5As to molybdenum(0) and
 tungsten(0): further observations on the \h1,\h6-dilemma
;
_journal_issue 1
_journal_name_full 'Dalton Transactions'
_journal_page_first 92
_journal_paper_doi 10.1039/b712962a
_journal_year 2008
_chemical_formula_sum 'C30 H30 As6 W'
_chemical_formula_weight 1023.91
_chemical_name_systematic
;
?
;
_space_group_IT_number 2
_symmetry_cell_setting triclinic
_symmetry_space_group_name_Hall '-P 1'
_symmetry_space_group_name_H-M 'P -1'
_atom_sites_solution_hydrogens geom
_atom_sites_solution_primary direct
_atom_sites_solution_secondary difmap
_audit_creation_date 2007-08-13T15:58:43-00:00
_audit_creation_method 'WinGX routine CIF_UPDATE'
_cell_angle_alpha 84.106(12)
_cell_angle_beta 89.058(12)
_cell_angle_gamma 85.213(12)
_cell_formula_units_Z 2
_cell_length_a 8.9365(8)
_cell_length_b 11.0078(11)
_cell_length_c 16.0422(16)
_cell_measurement_reflns_used 1473
_cell_measurement_temperature 193(2)
_cell_measurement_theta_max 25.9
_cell_measurement_theta_min 2.6
_cell_volume 1564.2(3)
_computing_cell_refinement 'Stoe Cell'
_computing_data_collection 'Stoe Expose'
_computing_data_reduction 'Stoe Integrate'
_computing_molecular_graphics 'DIAMOND 3.1'
_computing_publication_material 'Siemens SHELXTL'
_computing_structure_refinement 'SHELXL-97 (Sheldrick, 1997)'
_computing_structure_solution 'SHELXS-97 (Sheldrick, 1990)'
_diffrn_ambient_temperature 193(2)
_diffrn_measured_fraction_theta_full 0.926
_diffrn_measured_fraction_theta_max 0.926
_diffrn_measurement_device_type 'Stoe IPDS'
_diffrn_radiation_monochromator graphite
_diffrn_radiation_type MoK\a
_diffrn_radiation_wavelength 0.71073
_diffrn_reflns_av_R_equivalents 0.0458
_diffrn_reflns_av_unetI/netI 0.0504
_diffrn_reflns_limit_h_max 10
_diffrn_reflns_limit_h_min -10
_diffrn_reflns_limit_k_max 13
_diffrn_reflns_limit_k_min -13
_diffrn_reflns_limit_l_max 19
_diffrn_reflns_limit_l_min -19
_diffrn_reflns_number 15332
_diffrn_reflns_theta_full 25.93
_diffrn_reflns_theta_max 25.93
_diffrn_reflns_theta_min 1.87
_exptl_absorpt_coefficient_mu 10.009
_exptl_absorpt_correction_T_max 0.2394
_exptl_absorpt_correction_T_min 0.1419
_exptl_absorpt_correction_type empirical
_exptl_crystal_colour green
_exptl_crystal_density_diffrn 2.174
_exptl_crystal_density_method 'not measured'
_exptl_crystal_description Prism
_exptl_crystal_F_000 964
_exptl_crystal_size_max 0.32
_exptl_crystal_size_mid 0.3
_exptl_crystal_size_min 0.2
_refine_diff_density_max 1.299
_refine_diff_density_min -1.324
_refine_diff_density_rms 0.163
_refine_ls_extinction_method none
_refine_ls_goodness_of_fit_ref 0.925
_refine_ls_hydrogen_treatment noref
_refine_ls_matrix_type full
_refine_ls_number_parameters 337
_refine_ls_number_reflns 5645
_refine_ls_number_restraints 0
_refine_ls_restrained_S_all 0.925
_refine_ls_R_factor_all 0.0431
_refine_ls_R_factor_gt 0.0297
_refine_ls_shift/su_max 0.001
_refine_ls_shift/su_mean 0
_refine_ls_structure_factor_coef Fsqd
_refine_ls_weighting_details 'calc w=1/[\s^2^(Fo^2^)+(0.0427P)^2^+0.0000P] where P=(Fo^2^+2Fc^2^)/3'
_refine_ls_weighting_scheme calc
_refine_ls_wR_factor_gt 0.0676
_refine_ls_wR_factor_ref 0.0713
_reflns_number_gt 4381
_reflns_number_total 5645
_reflns_threshold_expression >2sigma(I)
_cod_data_source_file b712962a.txt
_cod_data_source_block six05
_cod_depositor_comments
;
The following automatic conversions were performed:
'_symmetry_cell_setting' value 'Triclinic' changed to 'triclinic'
according to '/home/saulius/struct/CIF-dictionaries/cif_core.dic'
dictionary named 'cif_core.dic' version 2.4.1 from 2010-06-29.

Automatic conversion script
Id: cif_fix_enum 1527 2010-12-29 10:47:43Z saulius 
;
_cod_original_sg_symbol_H-M P-1
_cod_database_code 7003142

loop_
_symmetry_equiv_pos_as_xyz
'x, y, z'
'-x, -y, -z'

loop_
_atom_site_label
_atom_site_type_symbol
_atom_site_fract_x
_atom_site_fract_y
_atom_site_fract_z
_atom_site_U_iso_or_equiv
_atom_site_adp_type
_atom_site_occupancy
_atom_site_symmetry_multiplicity
_atom_site_calc_flag
_atom_site_refinement_flags
_atom_site_disorder_assembly
_atom_site_disorder_group
W1 W 1 1 1 0.02189(9) Uani 1 2 d S . .
As1 As 1.10620(6) 0.78968(5) 1.04561(4) 0.02372(14) Uani 1 1 d . . .
C2 C 1.2033(7) 0.7292(6) 1.1433(4) 0.0335(15) Uani 1 1 d . . .
H2A H 1.2121 0.7832 1.1852 0.04 Uiso 1 1 calc R . .
W2 W 1 0.5 0.5 0.02250(9) Uani 1 2 d S . .
C3 C 1.2638(8) 0.6104(6) 1.1590(4) 0.0360(15) Uani 1 1 d . . .
H3A H 1.3145 0.5889 1.2107 0.043 Uiso 1 1 calc R . .
C4 C 1.2574(7) 0.5190(6) 1.1061(4) 0.0353(15) Uani 1 1 d . . .
H4A H 1.3031 0.4397 1.1237 0.042 Uiso 1 1 calc R . .
C5 C 1.1875(8) 0.5376(6) 1.0289(4) 0.0377(16) Uani 1 1 d . . .
H5A H 1.188 0.4692 0.9973 0.045 Uiso 1 1 calc R . .
C6 C 1.1169(7) 0.6473(5) 0.9939(4) 0.0312(14) Uani 1 1 d . . .
H6A H 1.0718 0.6493 0.9405 0.037 Uiso 1 1 calc R . .
As7 As 1.24078(6) 1.08197(5) 1.03208(4) 0.02462(14) Uani 1 1 d . . .
C8 C 1.3347(7) 1.2130(6) 0.9816(5) 0.0412(17) Uani 1 1 d . . .
H8A H 1.2935 1.2559 0.9317 0.049 Uiso 1 1 calc R . .
C9 C 1.4654(7) 1.2516(6) 1.0145(5) 0.0421(18) Uani 1 1 d . . .
H9A H 1.505 1.322 0.9859 0.05 Uiso 1 1 calc R . .
C10 C 1.5403(7) 1.1977(6) 1.0832(5) 0.0395(17) Uani 1 1 d . . .
H10A H 1.6279 1.233 1.0988 0.047 Uiso 1 1 calc R . .
C11 C 1.4980(7) 1.0941(7) 1.1327(4) 0.0425(17) Uani 1 1 d . . .
H11A H 1.5597 1.0618 1.1788 0.051 Uiso 1 1 calc R . .
C12 C 1.3689(7) 1.0351(6) 1.1179(4) 0.0407(17) Uani 1 1 d . . .
H12A H 1.3474 0.9661 1.1553 0.049 Uiso 1 1 calc R . .
As13 As 1.07836(6) 0.98482(5) 0.85235(4) 0.02569(14) Uani 1 1 d . . .
C14 C 1.0778(9) 0.8632(6) 0.7826(4) 0.0440(18) Uani 1 1 d . . .
H14A H 1.0397 0.7881 0.8041 0.053 Uiso 1 1 calc R . .
C15 C 1.1292(9) 0.8740(7) 0.7007(5) 0.053(2) Uani 1 1 d . . .
H15A H 1.125 0.8052 0.6698 0.063 Uiso 1 1 calc R . .
C16 C 1.1854(8) 0.9757(7) 0.6612(5) 0.0481(19) Uani 1 1 d . . .
H16A H 1.2204 0.972 0.6052 0.058 Uiso 1 1 calc R . .
C17 C 1.1955(8) 1.0843(7) 0.6964(5) 0.050(2) Uani 1 1 d . . .
H17A H 1.2316 1.1513 0.662 0.059 Uiso 1 1 calc R . .
C18 C 1.1568(8) 1.1018(6) 0.7780(4) 0.0430(18) Uani 1 1 d . . .
H18A H 1.1714 1.1789 0.7969 0.052 Uiso 1 1 calc R . .
As19 As 1.15212(6) 0.66434(5) 0.43678(4) 0.02591(14) Uani 1 1 d . . .
C20 C 1.1232(8) 0.8318(6) 0.4326(5) 0.0475(19) Uani 1 1 d . . .
H20A H 1.0385 0.8671 0.4607 0.057 Uiso 1 1 calc R . .
C21 C 1.2206(9) 0.9091(7) 0.3899(5) 0.058(2) Uani 1 1 d . . .
H21A H 1.1972 0.9948 0.3906 0.07 Uiso 1 1 calc R . .
C22 C 1.3472(8) 0.8723(7) 0.3470(5) 0.0475(19) Uani 1 1 d . . .
H22A H 1.404 0.934 0.3196 0.057 Uiso 1 1 calc R . .
C23 C 1.3978(8) 0.7520(7) 0.3411(4) 0.0442(19) Uani 1 1 d . . .
H23A H 1.4875 0.7368 0.3099 0.053 Uiso 1 1 calc R . .
C24 C 1.3282(7) 0.6513(6) 0.3768(4) 0.0345(15) Uani 1 1 d . . .
H24A H 1.3737 0.5718 0.37 0.041 Uiso 1 1 calc R . .
As25 As 1.14637(6) 0.48969(5) 0.63014(3) 0.02268(13) Uani 1 1 d . . .
C26 C 1.0904(7) 0.4366(6) 0.7380(4) 0.0396(17) Uani 1 1 d . . .
H26A H 1.0006 0.3961 0.7459 0.047 Uiso 1 1 calc R . .
C27 C 1.1704(8) 0.4522(6) 0.8067(4) 0.0417(17) Uani 1 1 d . . .
H27A H 1.1305 0.4236 0.8597 0.05 Uiso 1 1 calc R . .
C28 C 1.3049(8) 0.5061(6) 0.8065(4) 0.0410(17) Uani 1 1 d . . .
H28A H 1.3521 0.5107 0.8586 0.049 Uiso 1 1 calc R . .
C29 C 1.3742(8) 0.5538(6) 0.7333(5) 0.0428(18) Uani 1 1 d . . .
H29A H 1.4658 0.5899 0.7394 0.051 Uiso 1 1 calc R . .
C30 C 1.3226(7) 0.5536(6) 0.6536(4) 0.0331(15) Uani 1 1 d . . .
H30A H 1.3805 0.5879 0.6083 0.04 Uiso 1 1 calc R . .
As31 As 0.81724(6) 0.64880(5) 0.55980(4) 0.02580(14) Uani 1 1 d . . .
C32 C 0.7983(7) 0.6914(6) 0.6668(4) 0.0350(15) Uani 1 1 d . . .
H32A H 0.8735 0.6595 0.7061 0.042 Uiso 1 1 calc R . .
C33 C 0.6813(8) 0.7669(6) 0.6933(5) 0.0435(18) Uani 1 1 d . . .
H33A H 0.6825 0.7847 0.75 0.052 Uiso 1 1 calc R . .
C34 C 0.5622(8) 0.8190(6) 0.6452(5) 0.0416(18) Uani 1 1 d . . .
H34A H 0.486 0.868 0.671 0.05 Uiso 1 1 calc R . .
C35 C 0.5471(7) 0.8038(6) 0.5604(5) 0.0444(18) Uani 1 1 d . . .
H35A H 0.4617 0.8444 0.532 0.053 Uiso 1 1 calc R . .
C36 C 0.6468(7) 0.7346(6) 0.5153(5) 0.0414(17) Uani 1 1 d . . .
H36A H 0.6267 0.7307 0.4578 0.05 Uiso 1 1 calc R . .

loop_
_atom_site_aniso_label
_atom_site_aniso_U_11
_atom_site_aniso_U_22
_atom_site_aniso_U_33
_atom_site_aniso_U_23
_atom_site_aniso_U_13
_atom_site_aniso_U_12
W1 0.01817(16) 0.02597(16) 0.02191(18) -0.00333(13) -0.00646(14) -0.00181(12)
As1 0.0222(3) 0.0261(3) 0.0231(3) -0.0027(2) -0.0069(3) -0.0014(2)
C2 0.037(3) 0.039(3) 0.025(3) -0.004(3) -0.007(3) -0.006(3)
W2 0.02206(17) 0.02849(17) 0.01639(17) 0.00030(13) -0.00698(14) -0.00067(13)
C3 0.044(4) 0.036(3) 0.026(3) 0.001(3) -0.016(3) 0.006(3)
C4 0.045(4) 0.033(3) 0.027(4) -0.001(3) -0.005(3) 0.002(3)
C5 0.051(4) 0.026(3) 0.038(4) -0.009(3) -0.004(3) -0.006(3)
C6 0.046(4) 0.027(3) 0.022(3) -0.007(2) -0.015(3) -0.003(3)
As7 0.0190(3) 0.0303(3) 0.0254(3) -0.0046(2) -0.0068(3) -0.0032(2)
C8 0.035(4) 0.039(4) 0.049(4) 0.006(3) -0.016(3) -0.008(3)
C9 0.029(3) 0.034(3) 0.064(5) 0.000(3) -0.005(4) -0.007(3)
C10 0.017(3) 0.051(4) 0.055(5) -0.023(3) -0.001(3) -0.006(3)
C11 0.028(3) 0.066(5) 0.035(4) -0.005(3) -0.014(3) -0.009(3)
C12 0.035(4) 0.055(4) 0.033(4) 0.004(3) -0.011(3) -0.014(3)
As13 0.0220(3) 0.0319(3) 0.0234(3) -0.0045(2) -0.0051(3) -0.0003(2)
C14 0.067(5) 0.035(4) 0.032(4) -0.014(3) -0.008(4) -0.002(3)
C15 0.061(5) 0.061(5) 0.035(4) -0.015(4) -0.014(4) 0.012(4)
C16 0.044(4) 0.072(5) 0.027(4) -0.009(4) 0.001(3) 0.012(4)
C17 0.043(4) 0.070(5) 0.031(4) 0.012(4) 0.000(3) -0.002(4)
C18 0.051(4) 0.044(4) 0.037(4) -0.005(3) -0.002(4) -0.017(3)
As19 0.0260(3) 0.0316(3) 0.0197(3) 0.0026(2) -0.0095(3) -0.0040(2)
C20 0.044(4) 0.041(4) 0.056(5) 0.009(3) -0.006(4) -0.006(3)
C21 0.067(5) 0.035(4) 0.071(6) 0.014(4) -0.015(5) -0.011(4)
C22 0.053(4) 0.051(4) 0.038(4) 0.012(3) -0.009(4) -0.022(4)
C23 0.038(4) 0.073(5) 0.023(3) -0.001(3) 0.000(3) -0.018(4)
C24 0.035(3) 0.042(4) 0.028(3) -0.003(3) -0.003(3) -0.010(3)
As25 0.0221(3) 0.0283(3) 0.0171(3) 0.0007(2) -0.0073(2) -0.0011(2)
C26 0.037(4) 0.050(4) 0.032(4) 0.011(3) -0.006(3) -0.018(3)
C27 0.046(4) 0.057(4) 0.020(3) 0.010(3) -0.013(3) -0.005(3)
C28 0.045(4) 0.053(4) 0.025(4) 0.000(3) -0.019(3) -0.006(3)
C29 0.037(4) 0.047(4) 0.045(4) 0.004(3) -0.018(3) -0.015(3)
C30 0.026(3) 0.044(4) 0.030(4) -0.001(3) -0.007(3) -0.007(3)
As31 0.0235(3) 0.0294(3) 0.0240(3) -0.0018(2) -0.0049(3) 0.0002(2)
C32 0.033(3) 0.038(3) 0.034(4) -0.012(3) -0.013(3) 0.008(3)
C33 0.046(4) 0.043(4) 0.045(4) -0.016(3) 0.001(4) -0.005(3)
C34 0.033(4) 0.032(3) 0.061(5) -0.015(3) 0.007(4) 0.001(3)
C35 0.026(3) 0.043(4) 0.063(5) -0.004(4) -0.007(4) 0.005(3)
C36 0.035(4) 0.053(4) 0.034(4) 0.000(3) -0.014(3) 0.006(3)

loop_
_atom_type_symbol
_atom_type_description
_atom_type_scat_dispersion_real
_atom_type_scat_dispersion_imag
_atom_type_scat_source
C C 0.0033 0.0016 'International Tables Vol C Tables 4.2.6.8 and 6.1.1.4'
H H 0 0 'International Tables Vol C Tables 4.2.6.8 and 6.1.1.4'
As As 0.0499 2.0058 'International Tables Vol C Tables 4.2.6.8 and 6.1.1.4'
W W -0.849 6.8722 'International Tables Vol C Tables 4.2.6.8 and 6.1.1.4'

loop_
_geom_angle_atom_site_label_1
_geom_angle_atom_site_label_2
_geom_angle_atom_site_label_3
_geom_angle
_geom_angle_site_symmetry_1
_geom_angle_site_symmetry_3
_geom_angle_publ_flag
As1 W1 As1 179.9980(10) . 2_777 ?
As1 W1 As13 92.89(2) . . ?
As1 W1 As13 87.11(2) 2_777 . ?
As1 W1 As13 87.11(2) . 2_777 ?
As1 W1 As13 92.89(2) 2_777 2_777 ?
As13 W1 As13 180 . 2_777 ?
As1 W1 As7 89.67(2) . 2_777 ?
As1 W1 As7 90.33(2) 2_777 2_777 ?
As13 W1 As7 88.64(2) . 2_777 ?
As13 W1 As7 91.36(2) 2_777 2_777 ?
As1 W1 As7 90.33(2) . . ?
As1 W1 As7 89.67(2) 2_777 . ?
As13 W1 As7 91.36(2) . . ?
As13 W1 As7 88.64(2) 2_777 . ?
As7 W1 As7 179.9990(10) 2_777 . ?
C2 As1 C6 98.5(3) . . ?
C2 As1 W1 129.7(2) . . ?
C6 As1 W1 131.8(2) . . ?
C3 C2 As1 123.7(5) . . ?
C3 C2 H2A 118.2 . . ?
As1 C2 H2A 118.2 . . ?
As31 W2 As31 179.9980(10) 2_766 . ?
As31 W2 As25 91.69(2) 2_766 . ?
As31 W2 As25 88.31(2) . . ?
As31 W2 As25 88.31(2) 2_766 2_766 ?
As31 W2 As25 91.69(2) . 2_766 ?
As25 W2 As25 180 . 2_766 ?
As31 W2 As19 92.20(2) 2_766 2_766 ?
As31 W2 As19 87.80(2) . 2_766 ?
As25 W2 As19 90.61(2) . 2_766 ?
As25 W2 As19 89.40(2) 2_766 2_766 ?
As31 W2 As19 87.80(2) 2_766 . ?
As31 W2 As19 92.20(2) . . ?
As25 W2 As19 89.40(2) . . ?
As25 W2 As19 90.60(2) 2_766 . ?
As19 W2 As19 179.9980(10) 2_766 . ?
C2 C3 C4 125.7(7) . . ?
C2 C3 H3A 117.1 . . ?
C4 C3 H3A 117.1 . . ?
C5 C4 C3 123.2(6) . . ?
C5 C4 H4A 118.4 . . ?
C3 C4 H4A 118.4 . . ?
C4 C5 C6 125.7(6) . . ?
C4 C5 H5A 117.2 . . ?
C6 C5 H5A 117.2 . . ?
C5 C6 As1 123.2(5) . . ?
C5 C6 H6A 118.4 . . ?
As1 C6 H6A 118.4 . . ?
C12 As7 C8 99.4(3) . . ?
C12 As7 W1 129.50(18) . . ?
C8 As7 W1 131.0(2) . . ?
C9 C8 As7 122.1(5) . . ?
C9 C8 H8A 119 . . ?
As7 C8 H8A 119 . . ?
C10 C9 C8 126.0(6) . . ?
C10 C9 H9A 117 . . ?
C8 C9 H9A 117 . . ?
C9 C10 C11 124.7(6) . . ?
C9 C10 H10A 117.6 . . ?
C11 C10 H10A 117.6 . . ?
C10 C11 C12 123.3(7) . . ?
C10 C11 H11A 118.3 . . ?
C12 C11 H11A 118.3 . . ?
C11 C12 As7 124.4(5) . . ?
C11 C12 H12A 117.8 . . ?
As7 C12 H12A 117.8 . . ?
C14 As13 C18 98.0(3) . . ?
C14 As13 W1 133.5(2) . . ?
C18 As13 W1 128.5(2) . . ?
C15 C14 As13 124.1(5) . . ?
C15 C14 H14A 118 . . ?
As13 C14 H14A 118 . . ?
C16 C15 C14 124.7(7) . . ?
C16 C15 H15A 117.6 . . ?
C14 C15 H15A 117.6 . . ?
C15 C16 C17 124.9(7) . . ?
C15 C16 H16A 117.5 . . ?
C17 C16 H16A 117.5 . . ?
C18 C17 C16 124.3(6) . . ?
C18 C17 H17A 117.8 . . ?
C16 C17 H17A 117.8 . . ?
C17 C18 As13 123.9(5) . . ?
C17 C18 H18A 118 . . ?
As13 C18 H18A 118 . . ?
C24 As19 C20 99.3(3) . . ?
C24 As19 W2 129.1(2) . . ?
C20 As19 W2 131.6(2) . . ?
C21 C20 As19 122.5(6) . . ?
C21 C20 H20A 118.8 . . ?
As19 C20 H20A 118.8 . . ?
C22 C21 C20 125.6(7) . . ?
C22 C21 H21A 117.2 . . ?
C20 C21 H21A 117.2 . . ?
C21 C22 C23 124.4(6) . . ?
C21 C22 H22A 117.8 . . ?
C23 C22 H22A 117.8 . . ?
C22 C23 C24 125.2(6) . . ?
C22 C23 H23A 117.4 . . ?
C24 C23 H23A 117.4 . . ?
C23 C24 As19 123.0(6) . . ?
C23 C24 H24A 118.5 . . ?
As19 C24 H24A 118.5 . . ?
C30 As25 C26 98.7(3) . . ?
C30 As25 W2 132.0(2) . . ?
C26 As25 W2 128.6(2) . . ?
C27 C26 As25 123.6(4) . . ?
C27 C26 H26A 118.2 . . ?
As25 C26 H26A 118.2 . . ?
C26 C27 C28 125.8(6) . . ?
C26 C27 H27A 117.1 . . ?
C28 C27 H27A 117.1 . . ?
C27 C28 C29 122.9(7) . . ?
C27 C28 H28A 118.5 . . ?
C29 C28 H28A 118.5 . . ?
C30 C29 C28 126.1(6) . . ?
C30 C29 H29A 116.9 . . ?
C28 C29 H29A 116.9 . . ?
C29 C30 As25 122.9(4) . . ?
C29 C30 H30A 118.6 . . ?
As25 C30 H30A 118.6 . . ?
C32 As31 C36 98.6(3) . . ?
C32 As31 W2 129.9(2) . . ?
C36 As31 W2 131.1(2) . . ?
C33 C32 As31 123.5(6) . . ?
C33 C32 H32A 118.2 . . ?
As31 C32 H32A 118.2 . . ?
C32 C33 C34 125.8(7) . . ?
C32 C33 H33A 117.1 . . ?
C34 C33 H33A 117.1 . . ?
C33 C34 C35 123.6(6) . . ?
C33 C34 H34A 118.2 . . ?
C35 C34 H34A 118.2 . . ?
C36 C35 C34 124.6(7) . . ?
C36 C35 H35A 117.7 . . ?
C34 C35 H35A 117.7 . . ?
C35 C36 As31 123.8(6) . . ?
C35 C36 H36A 118.1 . . ?
As31 C36 H36A 118.1 . . ?

loop_
_geom_bond_atom_site_label_1
_geom_bond_atom_site_label_2
_geom_bond_distance
_geom_bond_site_symmetry_2
_geom_bond_publ_flag
W1 As1 2.4707(7) . ?
W1 As1 2.4707(7) 2_777 ?
W1 As13 2.4771(6) . ?
W1 As13 2.4771(6) 2_777 ?
W1 As7 2.4829(6) 2_777 ?
W1 As7 2.4829(6) . ?
As1 C2 1.840(7) . ?
As1 C6 1.842(6) . ?
C2 C3 1.373(9) . ?
C2 H2A 0.95 . ?
W2 As31 2.4689(7) 2_766 ?
W2 As31 2.4690(7) . ?
W2 As25 2.4696(7) . ?
W2 As25 2.4697(7) 2_766 ?
W2 As19 2.4774(6) 2_766 ?
W2 As19 2.4774(6) . ?
C3 C4 1.387(9) . ?
C3 H3A 0.95 . ?
C4 C5 1.385(10) . ?
C4 H4A 0.95 . ?
C5 C6 1.385(9) . ?
C5 H5A 0.95 . ?
C6 H6A 0.95 . ?
As7 C12 1.811(7) . ?
As7 C8 1.838(6) . ?
C8 C9 1.404(10) . ?
C8 H8A 0.95 . ?
C9 C10 1.356(10) . ?
C9 H9A 0.95 . ?
C10 C11 1.397(9) . ?
C10 H10A 0.95 . ?
C11 C12 1.405(9) . ?
C11 H11A 0.95 . ?
C12 H12A 0.95 . ?
As13 C14 1.831(7) . ?
As13 C18 1.839(6) . ?
C14 C15 1.382(10) . ?
C14 H14A 0.95 . ?
C15 C16 1.359(10) . ?
C15 H15A 0.95 . ?
C16 C17 1.384(11) . ?
C16 H16A 0.95 . ?
C17 C18 1.376(10) . ?
C17 H17A 0.95 . ?
C18 H18A 0.95 . ?
As19 C24 1.833(6) . ?
As19 C20 1.835(7) . ?
C20 C21 1.391(9) . ?
C20 H20A 0.95 . ?
C21 C22 1.369(11) . ?
C21 H21A 0.95 . ?
C22 C23 1.376(11) . ?
C22 H22A 0.95 . ?
C23 C24 1.384(8) . ?
C23 H23A 0.95 . ?
C24 H24A 0.95 . ?
As25 C30 1.837(6) . ?
As25 C26 1.843(6) . ?
C26 C27 1.358(10) . ?
C26 H26A 0.95 . ?
C27 C28 1.383(9) . ?
C27 H27A 0.95 . ?
C28 C29 1.394(9) . ?
C28 H28A 0.95 . ?
C29 C30 1.367(9) . ?
C29 H29A 0.95 . ?
C30 H30A 0.95 . ?
As31 C32 1.826(7) . ?
As31 C36 1.838(7) . ?
C32 C33 1.370(10) . ?
C32 H32A 0.95 . ?
C33 C34 1.376(10) . ?
C33 H33A 0.95 . ?
C34 C35 1.398(11) . ?
C34 H34A 0.95 . ?
C35 C36 1.369(10) . ?
C35 H35A 0.95 . ?
C36 H36A 0.95 . ?

loop_
_geom_torsion_atom_site_label_1
_geom_torsion_atom_site_label_2
_geom_torsion_atom_site_label_3
_geom_torsion_atom_site_label_4
_geom_torsion
_geom_torsion_site_symmetry_1
_geom_torsion_site_symmetry_2
_geom_torsion_site_symmetry_3
_geom_torsion_site_symmetry_4
_geom_torsion_publ_flag
As1 W1 As1 C2 11E1(3) 2_777 . . . ?
As13 W1 As1 C2 142.5(2) . . . . ?
As13 W1 As1 C2 -37.5(2) 2_777 . . . ?
As7 W1 As1 C2 -128.9(2) 2_777 . . . ?
As7 W1 As1 C2 51.1(2) . . . . ?
As1 W1 As1 C6 -7E1(3) 2_777 . . . ?
As13 W1 As1 C6 -36.3(2) . . . . ?
As13 W1 As1 C6 143.7(2) 2_777 . . . ?
As7 W1 As1 C6 52.4(2) 2_777 . . . ?
As7 W1 As1 C6 -127.6(2) . . . . ?
C6 As1 C2 C3 2.4(6) . . . . ?
W1 As1 C2 C3 -176.7(4) . . . . ?
As1 C2 C3 C4 -2.0(9) . . . . ?
C2 C3 C4 C5 0.2(10) . . . . ?
C3 C4 C5 C6 0.6(10) . . . . ?
C4 C5 C6 As1 0.5(9) . . . . ?
C2 As1 C6 C5 -1.7(6) . . . . ?
W1 As1 C6 C5 177.3(4) . . . . ?
As1 W1 As7 C12 -38.2(3) . . . . ?
As1 W1 As7 C12 141.8(3) 2_777 . . . ?
As13 W1 As7 C12 -131.1(3) . . . . ?
As13 W1 As7 C12 48.9(3) 2_777 . . . ?
As7 W1 As7 C12 -11E1(6) 2_777 . . . ?
As1 W1 As7 C8 146.7(3) . . . . ?
As1 W1 As7 C8 -33.3(3) 2_777 . . . ?
As13 W1 As7 C8 53.8(3) . . . . ?
As13 W1 As7 C8 -126.2(3) 2_777 . . . ?
As7 W1 As7 C8 8E1(6) 2_777 . . . ?
C12 As7 C8 C9 -2.2(7) . . . . ?
W1 As7 C8 C9 173.9(5) . . . . ?
As7 C8 C9 C10 2.3(11) . . . . ?
C8 C9 C10 C11 -0.2(12) . . . . ?
C9 C10 C11 C12 -1.8(12) . . . . ?
C10 C11 C12 As7 1.2(11) . . . . ?
C8 As7 C12 C11 0.6(7) . . . . ?
W1 As7 C12 C11 -175.6(5) . . . . ?
As1 W1 As13 C14 40.9(4) . . . . ?
As1 W1 As13 C14 -139.1(4) 2_777 . . . ?
As13 W1 As13 C14 -9E1(3) 2_777 . . . ?
As7 W1 As13 C14 -48.7(4) 2_777 . . . ?
As7 W1 As13 C14 131.3(4) . . . . ?
As1 W1 As13 C18 -139.7(3) . . . . ?
As1 W1 As13 C18 40.3(3) 2_777 . . . ?
As13 W1 As13 C18 9E1(3) 2_777 . . . ?
As7 W1 As13 C18 130.7(3) 2_777 . . . ?
As7 W1 As13 C18 -49.3(3) . . . . ?
C18 As13 C14 C15 1.2(8) . . . . ?
W1 As13 C14 C15 -179.3(5) . . . . ?
As13 C14 C15 C16 -0.6(13) . . . . ?
C14 C15 C16 C17 -1.9(13) . . . . ?
C15 C16 C17 C18 3.5(13) . . . . ?
C16 C17 C18 As13 -2.4(12) . . . . ?
C14 As13 C18 C17 0.2(8) . . . . ?
W1 As13 C18 C17 -179.3(5) . . . . ?
As31 W2 As19 C24 -2.0(3) 2_766 . . . ?
As31 W2 As19 C24 178.0(3) . . . . ?
As25 W2 As19 C24 89.7(3) . . . . ?
As25 W2 As19 C24 -90.3(3) 2_766 . . . ?
As19 W2 As19 C24 -144(8) 2_766 . . . ?
As31 W2 As19 C20 176.1(3) 2_766 . . . ?
As31 W2 As19 C20 -3.9(3) . . . . ?
As25 W2 As19 C20 -92.2(3) . . . . ?
As25 W2 As19 C20 87.8(3) 2_766 . . . ?
As19 W2 As19 C20 35(8) 2_766 . . . ?
C24 As19 C20 C21 1.6(7) . . . . ?
W2 As19 C20 C21 -176.9(5) . . . . ?
As19 C20 C21 C22 -0.4(12) . . . . ?
C20 C21 C22 C23 -0.9(14) . . . . ?
C21 C22 C23 C24 0.4(13) . . . . ?
C22 C23 C24 As19 1.4(10) . . . . ?
C20 As19 C24 C23 -2.1(6) . . . . ?
W2 As19 C24 C23 176.5(4) . . . . ?
As31 W2 As25 C30 74.8(3) 2_766 . . . ?
As31 W2 As25 C30 -105.2(3) . . . . ?
As25 W2 As25 C30 1E1(4) 2_766 . . . ?
As19 W2 As25 C30 167.0(3) 2_766 . . . ?
As19 W2 As25 C30 -13.0(3) . . . . ?
As31 W2 As25 C26 -117.2(3) 2_766 . . . ?
As31 W2 As25 C26 62.8(3) . . . . ?
As25 W2 As25 C26 -18E1(4) 2_766 . . . ?
As19 W2 As25 C26 -25.0(3) 2_766 . . . ?
As19 W2 As25 C26 155.0(3) . . . . ?
C30 As25 C26 C27 1.5(7) . . . . ?
W2 As25 C26 C27 -169.5(5) . . . . ?
As25 C26 C27 C28 -1.7(12) . . . . ?
C26 C27 C28 C29 1.2(13) . . . . ?
C27 C28 C29 C30 -0.7(12) . . . . ?
C28 C29 C30 As25 0.9(11) . . . . ?
C26 As25 C30 C29 -1.1(7) . . . . ?
W2 As25 C30 C29 169.4(5) . . . . ?
As31 W2 As31 C32 -167(17) 2_766 . . . ?
As25 W2 As31 C32 -11.8(2) . . . . ?
As25 W2 As31 C32 168.2(2) 2_766 . . . ?
As19 W2 As31 C32 78.8(2) 2_766 . . . ?
As19 W2 As31 C32 -101.2(2) . . . . ?
As31 W2 As31 C36 22(18) 2_766 . . . ?
As25 W2 As31 C36 177.1(3) . . . . ?
As25 W2 As31 C36 -2.9(3) 2_766 . . . ?
As19 W2 As31 C36 -92.2(3) 2_766 . . . ?
As19 W2 As31 C36 87.8(3) . . . . ?
C36 As31 C32 C33 0.1(6) . . . . ?
W2 As31 C32 C33 -173.0(4) . . . . ?
As31 C32 C33 C34 1.1(9) . . . . ?
C32 C33 C34 C35 -1.8(10) . . . . ?
C33 C34 C35 C36 0.9(10) . . . . ?
C34 C35 C36 As31 0.5(10) . . . . ?
C32 As31 C36 C35 -0.9(6) . . . . ?
W2 As31 C36 C35 172.2(4) . . . . ?
